data_7250652
loop_
_publ_author_name
'Chaudhary, Simran'
'Wi\'sniewski, Marek'
'Hoser, Anna'
'Maria Losus, Renny'
'Rafi\'nski, Zbigniew'
'Dobrza\'nska, Liliana'

_publ_section_title
;
 Reversible phase transformations upon water uptake/removal in crystalline
 material of a bipodal N-donor ligand and evaluation of the stability of
 the hydrates formed
;
_journal_issue 23
_journal_name_full CrystEngComm
_journal_page_first 3891
_journal_page_last 3898
_journal_paper_doi 10.1039/D5CE00130G
_journal_volume 27
_journal_year 2025
_chemical_formula_sum 'C18 H17 N4 O0.5'
_chemical_formula_weight 297.35
_space_group_crystal_system monoclinic
_space_group_IT_number 15
_space_group_name_Hall '-C 2yc'
_space_group_name_H-M_alt 'C 1 2/c 1'
_atom_sites_solution_hydrogens mixed
_atom_sites_solution_primary direct
_audit_creation_method SHELXL-2019/3
_audit_update_record
;
2024-11-05 deposited with the CCDC.	2025-04-22 downloaded from the CCDC.
;
_cell_angle_alpha 90
_cell_angle_beta 102.478(2)
_cell_angle_gamma 90
_cell_formula_units_Z 8
_cell_length_a 20.5410(4)
_cell_length_b 5.46830(10)
_cell_length_c 26.6872(5)
_cell_measurement_reflns_used 6160
_cell_measurement_temperature 100(2)
_cell_measurement_theta_max 77.1580
_cell_measurement_theta_min 3.3810
_cell_volume 2926.82(10)
_computing_cell_refinement 'CrysAlisPro 1.171.41.104a (Rigaku OD, 2021)'
_computing_data_collection 'CrysAlisPro 1.171.41.104a (Rigaku OD, 2021)'
_computing_data_reduction 'CrysAlisPro 1.171.41.104a (Rigaku OD, 2021)'
_computing_molecular_graphics 'Mercury (Macrae et al., 2008)'
_computing_structure_refinement 'SHELXL-2019/3 (Sheldrick, 2015)'
_computing_structure_solution 'SHELXS-2019/3 (Sheldrick, 2015)'
_diffrn_ambient_temperature 100(2)
_diffrn_detector_area_resol_mean 10.0000
_diffrn_measured_fraction_theta_full 1.000
_diffrn_measured_fraction_theta_max 0.948
_diffrn_measurement_device_type 'XtaLAB Synergy, Dualflex, HyPix'
_diffrn_measurement_method '\w scans'
_diffrn_radiation_type CuK\a
_diffrn_radiation_wavelength 1.54184
_diffrn_reflns_av_R_equivalents 0.0307
_diffrn_reflns_av_unetI/netI 0.0310
_diffrn_reflns_Laue_measured_fraction_full 1.000
_diffrn_reflns_Laue_measured_fraction_max 0.948
_diffrn_reflns_limit_h_max 21
_diffrn_reflns_limit_h_min -26
_diffrn_reflns_limit_k_max 6
_diffrn_reflns_limit_k_min -4
_diffrn_reflns_limit_l_max 33
_diffrn_reflns_limit_l_min -34
_diffrn_reflns_number 10042
_diffrn_reflns_point_group_measured_fraction_full 1.000
_diffrn_reflns_point_group_measured_fraction_max 0.948
_diffrn_reflns_theta_full 67.684
_diffrn_reflns_theta_max 79.310
_diffrn_reflns_theta_min 3.392
_diffrn_source 'micro-focus sealed X-ray tube'
_exptl_absorpt_coefficient_mu 0.676
_exptl_absorpt_correction_T_max 1.00000
_exptl_absorpt_correction_T_min 0.95565
_exptl_absorpt_correction_type multi-scan
_exptl_absorpt_process_details
;
CrysAlisPro 1.171.41.104a (Rigaku Oxford Diffraction, 2021)
Empirical absorption correction using spherical harmonics,
implemented in SCALE3 ABSPACK scaling algorithm.
;
_exptl_crystal_colour colorless
_exptl_crystal_density_diffrn 1.350
_exptl_crystal_description block
_exptl_crystal_F_000 1256
_exptl_crystal_size_max 0.270
_exptl_crystal_size_mid 0.150
_exptl_crystal_size_min 0.070
_refine_diff_density_max 0.164
_refine_diff_density_min -0.241
_refine_diff_density_rms 0.042
_refine_ls_extinction_method none
_refine_ls_goodness_of_fit_ref 1.046
_refine_ls_hydrogen_treatment mixed
_refine_ls_matrix_type full
_refine_ls_number_parameters 207
_refine_ls_number_reflns 2997
_refine_ls_number_restraints 0
_refine_ls_restrained_S_all 1.046
_refine_ls_R_factor_all 0.0422
_refine_ls_R_factor_gt 0.0371
_refine_ls_shift/su_max 0.000
_refine_ls_shift/su_mean 0.000
_refine_ls_structure_factor_coef Fsqd
_refine_ls_weighting_details 'w=1/[\s^2^(Fo^2^)+(0.0457P)^2^+1.8118P] where P=(Fo^2^+2Fc^2^)/3'
_refine_ls_weighting_scheme calc
_refine_ls_wR_factor_gt 0.0936
_refine_ls_wR_factor_ref 0.0973
_reflns_Friedel_coverage 0.000
_reflns_number_gt 2631
_reflns_number_total 2997
_reflns_threshold_expression 'I > 2\s(I)'
_cod_data_source_file d5ce00130g2.cif
_cod_data_source_block 2cor
_cod_original_sg_symbol_H-M 'C 2/c'
_cod_original_formula_sum 'C18 H17 N4 O0.50'
_cod_database_code 7250652
_shelx_shelxl_version_number 2019/3
_shelx_space_group_comment
;
The symmetry employed for this shelxl refinement is uniquely defined
by the following loop, which should always be used as a source of
symmetry information in preference to the above space-group names.
They are only intended as comments.
;
_shelx_estimated_absorpt_t_min 0.839
_shelx_estimated_absorpt_t_max 0.954

loop_
_space_group_symop_operation_xyz
'x, y, z'
'-x, y, -z+1/2'
'x+1/2, y+1/2, z'
'-x+1/2, y+1/2, -z+1/2'
'-x, -y, -z'
'x, -y, z-1/2'
'-x+1/2, -y+1/2, -z'
'x+1/2, -y+1/2, z-1/2'

loop_
_atom_site_label
_atom_site_type_symbol
_atom_site_fract_x
_atom_site_fract_y
_atom_site_fract_z
_atom_site_U_iso_or_equiv
_atom_site_adp_type
_atom_site_occupancy
_atom_site_site_symmetry_order
_atom_site_calc_flag
_atom_site_refinement_flags_posn
_atom_site_refinement_flags_adp
_atom_site_refinement_flags_occupancy
_atom_site_disorder_assembly
_atom_site_disorder_group
N1 N 0.23134(5) -0.03557(18) 0.31906(4) 0.0203(2) Uani 1 1 d . . . . .
C2 C 0.17460(6) -0.1648(2) 0.31579(5) 0.0251(3) Uani 1 1 d . . . . .
H2 H 0.172589 -0.319430 0.331613 0.030 Uiso 1 1 calc R U . . .
N3 N 0.12225(5) -0.0518(2) 0.28810(4) 0.0293(3) Uani 1 1 d . . . . .
C4 C 0.14714(6) 0.1626(3) 0.27276(5) 0.0272(3) Uani 1 1 d . . . . .
H4 H 0.121247 0.284466 0.252189 0.033 Uiso 1 1 calc R U . . .
C5 C 0.21438(6) 0.1748(2) 0.29135(5) 0.0253(3) Uani 1 1 d . . . . .
H5 H 0.243476 0.302825 0.286167 0.030 Uiso 1 1 calc R U . . .
C6 C 0.29867(6) -0.1158(2) 0.34510(5) 0.0232(3) Uani 1 1 d . . . . .
H6A H 0.322441 -0.179310 0.319264 0.028 Uiso 1 1 calc R U . . .
H6B H 0.294907 -0.250539 0.369078 0.028 Uiso 1 1 calc R U . . .
C7 C 0.33843(5) 0.0900(2) 0.37439(4) 0.0207(2) Uani 1 1 d . . . . .
C8 C 0.33134(6) 0.1428(2) 0.42493(5) 0.0223(3) Uani 1 1 d . . . . .
H8 H 0.301763 0.048040 0.439915 0.027 Uiso 1 1 calc R U . . .
C9 C 0.36681(6) 0.3293(2) 0.45232(4) 0.0217(3) Uani 1 1 d . . . . .
H9 H 0.361745 0.362333 0.486215 0.026 Uiso 1 1 calc R U . . .
C10 C 0.41106(5) 0.4739(2) 0.43060(4) 0.0195(2) Uani 1 1 d . . . . .
C11 C 0.41845(5) 0.4218(2) 0.37980(4) 0.0193(2) Uani 1 1 d . . . . .
C12 C 0.38139(6) 0.2258(2) 0.35267(4) 0.0211(3) Uani 1 1 d . . . . .
H12 H 0.386364 0.187955 0.318962 0.025 Uiso 1 1 calc R U . . .
C13 C 0.44832(6) 0.6686(2) 0.45772(4) 0.0217(2) Uani 1 1 d . . . . .
H13 H 0.443332 0.706681 0.491421 0.026 Uiso 1 1 calc R U . . .
C14 C 0.49138(6) 0.8029(2) 0.43619(5) 0.0218(3) Uani 1 1 d . . . . .
H14 H 0.516297 0.931479 0.455258 0.026 Uiso 1 1 calc R U . . .
C15 C 0.49920(6) 0.7523(2) 0.38577(4) 0.0200(2) Uani 1 1 d . . . . .
C16 C 0.46323(6) 0.5658(2) 0.35845(4) 0.0198(2) Uani 1 1 d . . . . .
H16 H 0.468398 0.532350 0.324589 0.024 Uiso 1 1 calc R U . . .
C17 C 0.54520(6) 0.9050(2) 0.36099(5) 0.0238(3) Uani 1 1 d . . . . .
H17A H 0.561056 0.803210 0.335359 0.029 Uiso 1 1 calc R U . . .
H17B H 0.519426 1.042829 0.342456 0.029 Uiso 1 1 calc R U . . .
N18 N 0.60296(5) 1.00302(18) 0.39712(4) 0.0208(2) Uani 1 1 d . . . . .
C19 C 0.60917(6) 1.2330(2) 0.41635(5) 0.0242(3) Uani 1 1 d . . . . .
H19 H 0.575255 1.353679 0.408163 0.029 Uiso 1 1 calc R U . . .
N20 N 0.66723(5) 1.2715(2) 0.44761(4) 0.0253(2) Uani 1 1 d . . . . .
C21 C 0.70030(6) 1.0520(2) 0.44861(5) 0.0236(3) Uani 1 1 d . . . . .
H21 H 0.744034 1.021513 0.468050 0.028 Uiso 1 1 calc R U . . .
C22 C 0.66177(6) 0.8841(2) 0.41790(5) 0.0232(3) Uani 1 1 d . . . . .
H22 H 0.673085 0.719663 0.412055 0.028 Uiso 1 1 calc R U . . .
O23 O 0.000000 -0.3203(3) 0.250000 0.0322(3) Uani 1 2 d S T P . .
H23 H 0.0350(8) -0.222(3) 0.2626(7) 0.039 Uiso 1 1 d . U . . .

loop_
_atom_site_aniso_label
_atom_site_aniso_U_11
_atom_site_aniso_U_22
_atom_site_aniso_U_33
_atom_site_aniso_U_23
_atom_site_aniso_U_13
_atom_site_aniso_U_12
N1 0.0189(5) 0.0219(5) 0.0196(5) -0.0014(4) 0.0028(4) -0.0013(4)
C2 0.0221(6) 0.0267(6) 0.0269(6) -0.0003(5) 0.0057(5) -0.0035(5)
N3 0.0213(5) 0.0360(6) 0.0295(6) 0.0010(5) 0.0033(4) -0.0026(4)
C4 0.0254(6) 0.0324(7) 0.0221(6) 0.0030(5) 0.0018(5) 0.0007(5)
C5 0.0251(6) 0.0259(6) 0.0241(6) 0.0031(5) 0.0034(5) -0.0023(5)
C6 0.0193(5) 0.0229(6) 0.0264(6) -0.0024(5) 0.0025(5) 0.0014(5)
C7 0.0165(5) 0.0215(6) 0.0224(6) -0.0011(4) 0.0005(4) 0.0028(4)
C8 0.0181(5) 0.0248(6) 0.0240(6) 0.0014(5) 0.0047(4) 0.0005(5)
C9 0.0199(5) 0.0260(6) 0.0194(5) -0.0010(5) 0.0044(4) 0.0023(5)
C10 0.0167(5) 0.0216(6) 0.0192(5) -0.0001(4) 0.0017(4) 0.0035(4)
C11 0.0157(5) 0.0215(6) 0.0196(5) -0.0002(4) 0.0011(4) 0.0039(4)
C12 0.0193(5) 0.0243(6) 0.0189(5) -0.0021(4) 0.0025(4) 0.0027(5)
C13 0.0222(5) 0.0242(6) 0.0182(5) -0.0025(4) 0.0034(4) 0.0016(5)
C14 0.0215(5) 0.0207(6) 0.0219(6) -0.0021(5) 0.0019(4) 0.0002(4)
C15 0.0177(5) 0.0202(6) 0.0211(6) 0.0023(4) 0.0019(4) 0.0033(4)
C16 0.0186(5) 0.0227(6) 0.0177(5) 0.0001(4) 0.0032(4) 0.0038(4)
C17 0.0230(6) 0.0269(6) 0.0208(6) 0.0010(5) 0.0029(4) -0.0023(5)
N18 0.0196(5) 0.0199(5) 0.0233(5) 0.0012(4) 0.0054(4) -0.0005(4)
C19 0.0246(6) 0.0201(6) 0.0283(6) 0.0006(5) 0.0066(5) 0.0025(5)
N20 0.0258(5) 0.0230(5) 0.0270(5) -0.0017(4) 0.0051(4) 0.0002(4)
C21 0.0202(5) 0.0251(6) 0.0249(6) 0.0021(5) 0.0033(4) 0.0003(5)
C22 0.0229(6) 0.0190(6) 0.0283(6) 0.0031(5) 0.0068(5) 0.0024(5)
O23 0.0297(7) 0.0318(7) 0.0306(7) 0.000 -0.0033(5) 0.000

loop_
_atom_type_symbol
_atom_type_description
_atom_type_scat_dispersion_real
_atom_type_scat_dispersion_imag
_atom_type_scat_source
C C 0.0181 0.0091 'International Tables Vol C Tables 4.2.6.8 and 6.1.1.4'
H H 0.0000 0.0000 'International Tables Vol C Tables 4.2.6.8 and 6.1.1.4'
N N 0.0311 0.0180 'International Tables Vol C Tables 4.2.6.8 and 6.1.1.4'
O O 0.0492 0.0322 'International Tables Vol C Tables 4.2.6.8 and 6.1.1.4'

loop_
_geom_angle_atom_site_label_1
_geom_angle_atom_site_label_2
_geom_angle_atom_site_label_3
_geom_angle
_geom_angle_site_symmetry_1
_geom_angle_site_symmetry_3
_geom_angle_publ_flag
C2 N1 C5 106.81(10) . . ?
C2 N1 C6 125.73(11) . . ?
C5 N1 C6 127.37(10) . . ?
N3 C2 N1 112.26(11) . . ?
N3 C2 H2 123.9 . . ?
N1 C2 H2 123.9 . . ?
C2 N3 C4 104.79(10) . . ?
C5 C4 N3 110.21(11) . . ?
C5 C4 H4 124.9 . . ?
N3 C4 H4 124.9 . . ?
C4 C5 N1 105.92(11) . . ?
C4 C5 H5 127.0 . . ?
N1 C5 H5 127.0 . . ?
N1 C6 C7 111.77(10) . . ?
N1 C6 H6A 109.3 . . ?
C7 C6 H6A 109.3 . . ?
N1 C6 H6B 109.3 . . ?
C7 C6 H6B 109.3 . . ?
H6A C6 H6B 107.9 . . ?
C12 C7 C8 119.92(11) . . ?
C12 C7 C6 120.71(11) . . ?
C8 C7 C6 119.37(11) . . ?
C9 C8 C7 120.49(11) . . ?
C9 C8 H8 119.8 . . ?
C7 C8 H8 119.8 . . ?
C8 C9 C10 120.71(11) . . ?
C8 C9 H9 119.6 . . ?
C10 C9 H9 119.6 . . ?
C13 C10 C9 122.23(10) . . ?
C13 C10 C11 118.67(11) . . ?
C9 C10 C11 119.11(11) . . ?
C12 C11 C16 122.45(10) . . ?
C12 C11 C10 118.71(11) . . ?
C16 C11 C10 118.84(11) . . ?
C7 C12 C11 121.06(11) . . ?
C7 C12 H12 119.5 . . ?
C11 C12 H12 119.5 . . ?
C14 C13 C10 121.08(11) . . ?
C14 C13 H13 119.5 . . ?
C10 C13 H13 119.5 . . ?
C13 C14 C15 120.69(11) . . ?
C13 C14 H14 119.7 . . ?
C15 C14 H14 119.7 . . ?
C16 C15 C14 119.42(11) . . ?
C16 C15 C17 119.49(10) . . ?
C14 C15 C17 121.07(11) . . ?
C15 C16 C11 121.30(11) . . ?
C15 C16 H16 119.3 . . ?
C11 C16 H16 119.3 . . ?
N18 C17 C15 114.12(10) . . ?
N18 C17 H17A 108.7 . . ?
C15 C17 H17A 108.7 . . ?
N18 C17 H17B 108.7 . . ?
C15 C17 H17B 108.7 . . ?
H17A C17 H17B 107.6 . . ?
C19 N18 C22 106.45(10) . . ?
C19 N18 C17 126.02(10) . . ?
C22 N18 C17 127.52(11) . . ?
N20 C19 N18 112.75(11) . . ?
N20 C19 H19 123.6 . . ?
N18 C19 H19 123.6 . . ?
C19 N20 C21 104.40(10) . . ?
C22 C21 N20 110.81(11) . . ?
C22 C21 H21 124.6 . . ?
N20 C21 H21 124.6 . . ?
C21 C22 N18 105.58(11) . . ?
C21 C22 H22 127.2 . . ?
N18 C22 H22 127.2 . . ?
H23 O23 H23 107(2) . 2 ?

loop_
_geom_bond_atom_site_label_1
_geom_bond_atom_site_label_2
_geom_bond_distance
_geom_bond_site_symmetry_2
_geom_bond_publ_flag
N1 C2 1.3495(15) . ?
N1 C5 1.3711(16) . ?
N1 C6 1.4740(14) . ?
C2 N3 1.3195(17) . ?
C2 H2 0.9500 . ?
N3 C4 1.3760(18) . ?
C4 C5 1.3645(18) . ?
C4 H4 0.9500 . ?
C5 H5 0.9500 . ?
C6 C7 1.5060(16) . ?
C6 H6A 0.9900 . ?
C6 H6B 0.9900 . ?
C7 C12 1.3738(17) . ?
C7 C8 1.4171(17) . ?
C8 C9 1.3696(17) . ?
C8 H8 0.9500 . ?
C9 C10 1.4194(17) . ?
C9 H9 0.9500 . ?
C10 C13 1.4157(17) . ?
C10 C11 1.4251(16) . ?
C11 C12 1.4192(17) . ?
C11 C16 1.4201(16) . ?
C12 H12 0.9500 . ?
C13 C14 1.3679(17) . ?
C13 H13 0.9500 . ?
C14 C15 1.4167(16) . ?
C14 H14 0.9500 . ?
C15 C16 1.3730(17) . ?
C15 C17 1.5155(16) . ?
C16 H16 0.9500 . ?
C17 N18 1.4596(15) . ?
C17 H17A 0.9900 . ?
C17 H17B 0.9900 . ?
N18 C19 1.3540(16) . ?
N18 C22 1.3784(15) . ?
C19 N20 1.3163(16) . ?
C19 H19 0.9500 . ?
N20 C21 1.3767(16) . ?
C21 C22 1.3639(18) . ?
C21 H21 0.9500 . ?
C22 H22 0.9500 . ?
O23 H23 0.903(17) . ?
O23 H23 0.903(17) 2 ?

loop_
_geom_torsion_atom_site_label_1
_geom_torsion_atom_site_label_2
_geom_torsion_atom_site_label_3
_geom_torsion_atom_site_label_4
_geom_torsion
_geom_torsion_site_symmetry_1
_geom_torsion_site_symmetry_2
_geom_torsion_site_symmetry_3
_geom_torsion_site_symmetry_4
_geom_torsion_publ_flag
C5 N1 C2 N3 -0.28(14) . . . . ?
C6 N1 C2 N3 -177.03(11) . . . . ?
N1 C2 N3 C4 0.03(14) . . . . ?
C2 N3 C4 C5 0.25(15) . . . . ?
N3 C4 C5 N1 -0.42(14) . . . . ?
C2 N1 C5 C4 0.42(13) . . . . ?
C6 N1 C5 C4 177.09(11) . . . . ?
C2 N1 C6 C7 -139.36(12) . . . . ?
C5 N1 C6 C7 44.56(16) . . . . ?
N1 C6 C7 C12 -95.29(13) . . . . ?
N1 C6 C7 C8 84.84(13) . . . . ?
C12 C7 C8 C9 0.30(17) . . . . ?
C6 C7 C8 C9 -179.82(11) . . . . ?
C7 C8 C9 C10 0.28(18) . . . . ?
C8 C9 C10 C13 179.77(11) . . . . ?
C8 C9 C10 C11 -0.28(17) . . . . ?
C13 C10 C11 C12 179.68(10) . . . . ?
C9 C10 C11 C12 -0.28(16) . . . . ?
C13 C10 C11 C16 0.48(16) . . . . ?
C9 C10 C11 C16 -179.47(10) . . . . ?
C8 C7 C12 C11 -0.88(17) . . . . ?
C6 C7 C12 C11 179.25(10) . . . . ?
C16 C11 C12 C7 -179.98(11) . . . . ?
C10 C11 C12 C7 0.86(17) . . . . ?
C9 C10 C13 C14 179.03(11) . . . . ?
C11 C10 C13 C14 -0.92(17) . . . . ?
C10 C13 C14 C15 0.80(18) . . . . ?
C13 C14 C15 C16 -0.22(17) . . . . ?
C13 C14 C15 C17 178.12(11) . . . . ?
C14 C15 C16 C11 -0.22(17) . . . . ?
C17 C15 C16 C11 -178.58(10) . . . . ?
C12 C11 C16 C15 -179.09(11) . . . . ?
C10 C11 C16 C15 0.07(17) . . . . ?
C16 C15 C17 N18 -150.27(11) . . . . ?
C14 C15 C17 N18 31.40(16) . . . . ?
C15 C17 N18 C19 -99.55(14) . . . . ?
C15 C17 N18 C22 81.29(14) . . . . ?
C22 N18 C19 N20 0.23(14) . . . . ?
C17 N18 C19 N20 -179.08(11) . . . . ?
N18 C19 N20 C21 -0.18(14) . . . . ?
C19 N20 C21 C22 0.06(14) . . . . ?
N20 C21 C22 N18 0.08(14) . . . . ?
C19 N18 C22 C21 -0.18(13) . . . . ?
C17 N18 C22 C21 179.11(11) . . . . ?
